data_4034254
loop_
_publ_author_name
'Wang, Lanying'
'Lin, Wenxia'
'Sun, Wei'
'Yan, Mengqi'
'Zhao, Junlong'
'Guan, Li'
'Deng, Wenting'
'Zhang, Yongqiang'

_publ_section_title
;
 Meso-Substituent-Directed Aggregation Behavior and Water Solubility:
 Direct Functionalization of Methine Chain in Thiazole Orange and
 Biological Applications in Aqueous Buffer.
;
_journal_issue 7
_journal_name_full 'The Journal of organic chemistry'
_journal_page_first 3960
_journal_page_last 3967
_journal_paper_doi 10.1021/acs.joc.8b03122
_journal_volume 84
_journal_year 2019
_chemical_formula_sum 'C20 H19 I N2 S2'
_chemical_formula_weight 478.39
_space_group_crystal_system triclinic
_space_group_IT_number 2
_space_group_name_Hall '-P 1'
_space_group_name_H-M_alt 'P -1'
_atom_sites_solution_hydrogens geom
_audit_creation_method SHELXL-2016/6
_cell_angle_alpha 80.125(2)
_cell_angle_beta 73.234(2)
_cell_angle_gamma 68.058(2)
_cell_formula_units_Z 2
_cell_length_a 9.4387(10)
_cell_length_b 10.7305(12)
_cell_length_c 10.9753(12)
_cell_measurement_reflns_used 2936
_cell_measurement_temperature 296(2)
_cell_measurement_theta_max 26.16
_cell_measurement_theta_min 2.69
_cell_volume 984.70(19)
_computing_structure_refinement 'SHELXL-2016/6 (Sheldrick, 2016)'
_diffrn_ambient_temperature 296(2)
_diffrn_measured_fraction_theta_full 0.985
_diffrn_measured_fraction_theta_max 0.965
_diffrn_measurement_device_type 'Bruker APEX-II CCD'
_diffrn_measurement_method '\f and \w scans'
_diffrn_radiation_type MoK\a
_diffrn_radiation_wavelength 0.71073
_diffrn_reflns_av_R_equivalents 0.0106
_diffrn_reflns_av_unetI/netI 0.0230
_diffrn_reflns_Laue_measured_fraction_full 0.985
_diffrn_reflns_Laue_measured_fraction_max 0.965
_diffrn_reflns_limit_h_max 8
_diffrn_reflns_limit_h_min -11
_diffrn_reflns_limit_k_max 9
_diffrn_reflns_limit_k_min -13
_diffrn_reflns_limit_l_max 12
_diffrn_reflns_limit_l_min -13
_diffrn_reflns_number 5430
_diffrn_reflns_point_group_measured_fraction_full 0.985
_diffrn_reflns_point_group_measured_fraction_max 0.965
_diffrn_reflns_theta_full 25.242
_diffrn_reflns_theta_max 26.241
_diffrn_reflns_theta_min 1.943
_exptl_absorpt_coefficient_mu 1.843
_exptl_absorpt_correction_T_max 0.7454
_exptl_absorpt_correction_T_min 0.6719
_exptl_absorpt_correction_type multi-scan
_exptl_crystal_colour green
_exptl_crystal_density_diffrn 1.613
_exptl_crystal_description block
_exptl_crystal_F_000 476
_exptl_crystal_size_max 0.21
_exptl_crystal_size_mid 0.19
_exptl_crystal_size_min 0.18
_refine_diff_density_max 0.357
_refine_diff_density_min -0.344
_refine_diff_density_rms 0.055
_refine_ls_extinction_method none
_refine_ls_goodness_of_fit_ref 1.031
_refine_ls_hydrogen_treatment constr
_refine_ls_matrix_type full
_refine_ls_number_parameters 229
_refine_ls_number_reflns 3842
_refine_ls_number_restraints 0
_refine_ls_restrained_S_all 1.031
_refine_ls_R_factor_all 0.0345
_refine_ls_R_factor_gt 0.0283
_refine_ls_shift/su_max 0.001
_refine_ls_shift/su_mean 0.000
_refine_ls_structure_factor_coef Fsqd
_refine_ls_weighting_details 'w=1/[\s^2^(Fo^2^)+(0.0384P)^2^+0.4116P] where P=(Fo^2^+2Fc^2^)/3'
_refine_ls_weighting_scheme calc
_refine_ls_wR_factor_gt 0.0745
_refine_ls_wR_factor_ref 0.0779
_reflns_Friedel_coverage 0.000
_reflns_number_gt 3294
_reflns_number_total 3842
_reflns_threshold_expression 'I > 2\s(I)'
_cod_data_source_file jo8b03122_si_004.cif
_cod_data_source_block xb1453_0m
_cod_original_cell_volume 984.71(19)
_cod_database_code 4034254
_shelx_shelxl_version_number 2016/6
_shelx_space_group_comment
;
The symmetry employed for this shelxl refinement is uniquely defined
by the following loop, which should always be used as a source of
symmetry information in preference to the above space-group names.
They are only intended as comments.
;

loop_
_space_group_symop_operation_xyz
'x, y, z'
'-x, -y, -z'

loop_
_atom_site_label
_atom_site_type_symbol
_atom_site_fract_x
_atom_site_fract_y
_atom_site_fract_z
_atom_site_U_iso_or_equiv
_atom_site_adp_type
_atom_site_occupancy
_atom_site_site_symmetry_order
_atom_site_calc_flag
_atom_site_refinement_flags_posn
_atom_site_refinement_flags_adp
I1 I 0.29597(3) 0.56895(2) 0.27769(2) 0.07003(11) Uani 1 1 d . .
S2 S 0.08013(9) 0.96787(8) 0.83097(7) 0.0581(2) Uani 1 1 d . .
S1 S 0.19942(11) 1.08974(7) 0.56065(8) 0.0616(2) Uani 1 1 d . .
N1 N 0.2213(2) 0.6399(2) 0.82986(19) 0.0418(5) Uani 1 1 d . .
N2 N 0.3663(3) 0.8507(2) 0.4908(2) 0.0451(5) Uani 1 1 d . .
C1 C 0.1930(3) 0.5177(3) 0.8582(3) 0.0428(6) Uani 1 1 d . .
C11 C 0.2576(3) 0.9147(3) 0.5921(3) 0.0450(6) Uani 1 1 d . .
C9 C 0.1908(3) 0.7215(3) 0.7256(2) 0.0433(6) Uani 1 1 d . .
C10 C 0.1944(3) 0.8588(3) 0.7090(2) 0.0455(6) Uani 1 1 d . .
C13 C 0.4954(4) 0.8978(4) 0.2649(3) 0.0676(9) Uani 1 1 d . .
H13 H 0.546445 0.807241 0.249219 0.081 Uiso 1 1 calc R U
C2 C 0.2122(3) 0.4400(3) 0.9726(3) 0.0517(7) Uani 1 1 d . .
H2 H 0.248745 0.466609 1.030405 0.062 Uiso 1 1 calc R U
C6 C 0.1401(3) 0.4751(3) 0.7703(3) 0.0469(6) Uani 1 1 d . .
C5 C 0.1073(3) 0.3532(3) 0.8007(3) 0.0545(7) Uani 1 1 d . .
H5 H 0.073118 0.322720 0.743858 0.065 Uiso 1 1 calc R U
C7 C 0.1202(4) 0.5557(3) 0.6568(3) 0.0558(7) Uani 1 1 d . .
H7 H 0.091105 0.526267 0.595926 0.067 Uiso 1 1 calc R U
C18 C 0.2946(4) 0.6737(3) 0.9150(3) 0.0520(7) Uani 1 1 d . .
H18A H 0.328119 0.748599 0.876561 0.078 Uiso 1 1 calc R U
H18B H 0.384043 0.597379 0.928985 0.078 Uiso 1 1 calc R U
H18C H 0.219484 0.697055 0.995114 0.078 Uiso 1 1 calc R U
C8 C 0.1430(4) 0.6761(3) 0.6351(3) 0.0528(7) Uani 1 1 d . .
H8 H 0.127120 0.729173 0.560494 0.063 Uiso 1 1 calc R U
C12 C 0.3974(3) 0.9367(3) 0.3830(3) 0.0509(7) Uani 1 1 d . .
C17 C 0.3191(4) 1.0712(3) 0.4054(3) 0.0571(7) Uani 1 1 d . .
C16 C 0.3408(5) 1.1720(4) 0.3105(4) 0.0768(11) Uani 1 1 d . .
H16 H 0.290771 1.262723 0.325552 0.092 Uiso 1 1 calc R U
C14 C 0.5150(4) 0.9984(5) 0.1705(4) 0.0851(13) Uani 1 1 d . .
H14 H 0.580453 0.974759 0.090371 0.102 Uiso 1 1 calc R U
C15 C 0.4399(5) 1.1313(5) 0.1930(4) 0.0847(13) Uani 1 1 d . .
H15 H 0.455614 1.196317 0.127811 0.102 Uiso 1 1 calc R U
C3 C 0.1766(4) 0.3253(3) 0.9978(3) 0.0585(7) Uani 1 1 d . .
H3 H 0.186795 0.274987 1.074653 0.070 Uiso 1 1 calc R U
C4 C 0.1257(4) 0.2810(3) 0.9128(3) 0.0587(8) Uani 1 1 d . .
H4 H 0.103908 0.201169 0.932556 0.070 Uiso 1 1 calc R U
C19 C 0.4693(3) 0.7092(3) 0.4972(3) 0.0536(7) Uani 1 1 d . .
H19A H 0.470164 0.678213 0.584466 0.080 Uiso 1 1 calc R U
H19B H 0.574399 0.701383 0.448796 0.080 Uiso 1 1 calc R U
H19C H 0.430873 0.655433 0.462438 0.080 Uiso 1 1 calc R U
C20 C -0.1169(4) 1.0159(4) 0.8110(4) 0.0730(9) Uani 1 1 d . .
H20A H -0.122104 1.063030 0.728822 0.110 Uiso 1 1 calc R U
H20B H -0.189822 1.073551 0.876441 0.110 Uiso 1 1 calc R U
H20C H -0.143649 0.936719 0.817004 0.110 Uiso 1 1 calc R U

loop_
_atom_site_aniso_label
_atom_site_aniso_U_11
_atom_site_aniso_U_22
_atom_site_aniso_U_33
_atom_site_aniso_U_23
_atom_site_aniso_U_13
_atom_site_aniso_U_12
I1 0.08566(18) 0.06662(16) 0.05921(15) -0.00865(10) -0.03635(12) -0.01204(12)
S2 0.0594(4) 0.0600(4) 0.0554(4) -0.0229(3) -0.0093(3) -0.0166(4)
S1 0.0763(5) 0.0419(4) 0.0688(5) -0.0044(3) -0.0237(4) -0.0183(4)
N1 0.0420(11) 0.0471(12) 0.0397(11) -0.0089(9) -0.0109(9) -0.0160(10)
N2 0.0457(12) 0.0451(12) 0.0422(11) 0.0016(9) -0.0147(10) -0.0122(10)
C1 0.0356(13) 0.0429(14) 0.0483(14) -0.0118(11) -0.0063(11) -0.0110(11)
C11 0.0502(15) 0.0416(14) 0.0479(14) -0.0035(11) -0.0207(12) -0.0143(12)
C9 0.0382(13) 0.0484(14) 0.0395(13) -0.0064(11) -0.0070(11) -0.0111(11)
C10 0.0483(15) 0.0471(14) 0.0434(14) -0.0107(11) -0.0125(12) -0.0146(12)
C13 0.0470(17) 0.094(3) 0.0506(17) 0.0096(16) -0.0121(14) -0.0178(16)
C2 0.0489(16) 0.0563(17) 0.0514(16) -0.0033(13) -0.0158(13) -0.0173(13)
C6 0.0404(14) 0.0500(15) 0.0469(14) -0.0135(12) -0.0061(11) -0.0108(12)
C5 0.0494(16) 0.0528(16) 0.0658(19) -0.0227(14) -0.0089(14) -0.0183(13)
C7 0.0581(17) 0.0648(19) 0.0511(16) -0.0185(14) -0.0153(13) -0.0208(15)
C18 0.0591(17) 0.0572(17) 0.0494(15) -0.0048(13) -0.0204(13) -0.0252(14)
C8 0.0640(18) 0.0560(17) 0.0436(14) -0.0077(12) -0.0159(13) -0.0226(14)
C12 0.0429(15) 0.0627(18) 0.0503(16) 0.0076(13) -0.0200(12) -0.0203(13)
C17 0.0583(18) 0.0592(18) 0.0661(19) 0.0133(15) -0.0298(15) -0.0307(15)
C16 0.081(2) 0.072(2) 0.100(3) 0.031(2) -0.051(2) -0.045(2)
C14 0.055(2) 0.134(4) 0.059(2) 0.032(2) -0.0157(17) -0.039(2)
C15 0.066(2) 0.120(4) 0.083(3) 0.050(3) -0.037(2) -0.059(2)
C3 0.0532(17) 0.0516(17) 0.0661(19) 0.0037(14) -0.0167(15) -0.0146(14)
C4 0.0532(17) 0.0450(16) 0.074(2) -0.0083(14) -0.0073(15) -0.0171(13)
C19 0.0481(16) 0.0514(16) 0.0523(16) -0.0046(13) -0.0114(13) -0.0073(13)
C20 0.059(2) 0.065(2) 0.088(2) -0.0132(18) -0.0119(18) -0.0147(16)

loop_
_atom_type_symbol
_atom_type_description
_atom_type_scat_dispersion_real
_atom_type_scat_dispersion_imag
_atom_type_scat_source
C C 0.0033 0.0016 'International Tables Vol C Tables 4.2.6.8 and 6.1.1.4'
H H 0.0000 0.0000 'International Tables Vol C Tables 4.2.6.8 and 6.1.1.4'
N N 0.0061 0.0033 'International Tables Vol C Tables 4.2.6.8 and 6.1.1.4'
S S 0.1246 0.1234 'International Tables Vol C Tables 4.2.6.8 and 6.1.1.4'
I I -0.4742 1.8119 'International Tables Vol C Tables 4.2.6.8 and 6.1.1.4'

loop_
_geom_angle_atom_site_label_1
_geom_angle_atom_site_label_2
_geom_angle_atom_site_label_3
_geom_angle
C10 S2 C20 103.12(15)
C17 S1 C11 90.90(14)
C9 N1 C1 122.2(2)
C9 N1 C18 120.4(2)
C1 N1 C18 117.3(2)
C11 N2 C12 114.3(2)
C11 N2 C19 124.3(2)
C12 N2 C19 120.2(2)
N1 C1 C2 121.4(2)
N1 C1 C6 118.6(2)
C2 C1 C6 120.0(3)
N2 C11 C10 128.5(2)
N2 C11 S1 111.04(19)
C10 C11 S1 120.5(2)
N1 C9 C8 118.8(2)
N1 C9 C10 121.3(2)
C8 C9 C10 119.7(2)
C11 C10 C9 122.3(2)
C11 C10 S2 117.7(2)
C9 C10 S2 118.7(2)
C12 C13 C14 117.8(4)
C12 C13 H13 121.1
C14 C13 H13 121.1
C3 C2 C1 119.0(3)
C3 C2 H2 120.5
C1 C2 H2 120.5
C7 C6 C1 118.8(3)
C7 C6 C5 122.7(3)
C1 C6 C5 118.5(3)
C4 C5 C6 120.0(3)
C4 C5 H5 120.0
C6 C5 H5 120.0
C8 C7 C6 120.8(3)
C8 C7 H7 119.6
C6 C7 H7 119.6
N1 C18 H18A 109.5
N1 C18 H18B 109.5
H18A C18 H18B 109.5
N1 C18 H18C 109.5
H18A C18 H18C 109.5
H18B C18 H18C 109.5
C7 C8 C9 120.5(3)
C7 C8 H8 119.8
C9 C8 H8 119.8
C17 C12 C13 121.1(3)
C17 C12 N2 112.7(3)
C13 C12 N2 126.3(3)
C12 C17 C16 120.8(3)
C12 C17 S1 110.9(2)
C16 C17 S1 128.3(3)
C15 C16 C17 117.4(4)
C15 C16 H16 121.3
C17 C16 H16 121.3
C15 C14 C13 121.2(4)
C15 C14 H14 119.4
C13 C14 H14 119.4
C14 C15 C16 121.7(3)
C14 C15 H15 119.2
C16 C15 H15 119.2
C2 C3 C4 122.1(3)
C2 C3 H3 118.9
C4 C3 H3 118.9
C5 C4 C3 120.4(3)
C5 C4 H4 119.8
C3 C4 H4 119.8
N2 C19 H19A 109.5
N2 C19 H19B 109.5
H19A C19 H19B 109.5
N2 C19 H19C 109.5
H19A C19 H19C 109.5
H19B C19 H19C 109.5
S2 C20 H20A 109.5
S2 C20 H20B 109.5
H20A C20 H20B 109.5
S2 C20 H20C 109.5
H20A C20 H20C 109.5
H20B C20 H20C 109.5

loop_
_geom_bond_atom_site_label_1
_geom_bond_atom_site_label_2
_geom_bond_distance
S2 C10 1.756(3)
S2 C20 1.804(4)
S1 C17 1.748(3)
S1 C11 1.751(3)
N1 C9 1.348(3)
N1 C1 1.401(3)
N1 C18 1.469(3)
N2 C11 1.355(3)
N2 C12 1.402(3)
N2 C19 1.468(3)
C1 C2 1.402(4)
C1 C6 1.411(4)
C11 C10 1.387(4)
C9 C8 1.419(4)
C9 C10 1.466(4)
C13 C12 1.384(4)
C13 C14 1.389(5)
C13 H13 0.9300
C2 C3 1.357(4)
C2 H2 0.9300
C6 C7 1.407(4)
C6 C5 1.418(4)
C5 C4 1.356(4)
C5 H5 0.9300
C7 C8 1.358(4)
C7 H7 0.9300
C18 H18A 0.9600
C18 H18B 0.9600
C18 H18C 0.9600
C8 H8 0.9300
C12 C17 1.383(4)
C17 C16 1.397(4)
C16 C15 1.386(6)
C16 H16 0.9300
C14 C15 1.365(6)
C14 H14 0.9300
C15 H15 0.9300
C3 C4 1.382(5)
C3 H3 0.9300
C4 H4 0.9300
C19 H19A 0.9600
C19 H19B 0.9600
C19 H19C 0.9600
C20 H20A 0.9600
C20 H20B 0.9600
C20 H20C 0.9600

loop_
_geom_hbond_atom_site_label_D
_geom_hbond_atom_site_label_H
_geom_hbond_atom_site_label_A
_geom_hbond_distance_DH
_geom_hbond_distance_HA
_geom_hbond_distance_DA
_geom_hbond_angle_DHA
_geom_hbond_site_symmetry_A
C19 H19C I1 0.96 3.10 4.013(3) 159.3 .
C19 H19A I1 0.96 3.22 3.951(3) 134.3 2_666
C16 H16 I1 0.93 3.25 4.083(4) 149.5 1_565
C18 H18B I1 0.96 3.30 3.980(3) 129.9 2_666
C18 H18A S2 0.96 2.72 3.196(3) 111.0 .
C2 H2 I1 0.93 3.29 4.205(3) 166.7 1_556
C19 H19C I1 0.96 3.10 4.013(3) 159.3 .
C19 H19A I1 0.96 3.22 3.951(3) 134.3 2_666
C16 H16 I1 0.93 3.25 4.083(4) 149.5 1_565
C18 H18B I1 0.96 3.30 3.980(3) 129.9 2_666
C18 H18A S2 0.96 2.72 3.196(3) 111.0 .
C2 H2 I1 0.93 3.29 4.205(3) 166.7 1_556
C19 H19C I1 0.96 3.10 4.013(3) 159.3 .
C19 H19A I1 0.96 3.22 3.951(3) 134.3 2_666
C16 H16 I1 0.93 3.25 4.083(4) 149.5 1_565
C18 H18B I1 0.96 3.30 3.980(3) 129.9 2_666
C18 H18A S2 0.96 2.72 3.196(3) 111.0 .
C2 H2 I1 0.93 3.29 4.205(3) 166.7 1_556
C2 H2 I1 0.93 3.29 4.205(3) 166.7 1_556
C18 H18A S2 0.96 2.72 3.196(3) 111.0 .
C18 H18B I1 0.96 3.30 3.980(3) 129.9 2_666
C16 H16 I1 0.93 3.25 4.083(4) 149.5 1_565
C19 H19A I1 0.96 3.22 3.951(3) 134.3 2_666
C19 H19C I1 0.96 3.10 4.013(3) 159.3 .

loop_
_geom_torsion_atom_site_label_1
_geom_torsion_atom_site_label_2
_geom_torsion_atom_site_label_3
_geom_torsion_atom_site_label_4
_geom_torsion
C9 N1 C1 C2 -174.3(2)
C18 N1 C1 C2 9.0(4)
C9 N1 C1 C6 4.0(4)
C18 N1 C1 C6 -172.7(2)
C12 N2 C11 C10 175.8(3)
C19 N2 C11 C10 -16.9(4)
C12 N2 C11 S1 -4.6(3)
C19 N2 C11 S1 162.6(2)
C17 S1 C11 N2 2.7(2)
C17 S1 C11 C10 -177.8(2)
C1 N1 C9 C8 -6.3(4)
C18 N1 C9 C8 170.3(2)
C1 N1 C9 C10 169.0(2)
C18 N1 C9 C10 -14.3(4)
N2 C11 C10 C9 -23.7(4)
S1 C11 C10 C9 156.8(2)
N2 C11 C10 S2 169.6(2)
S1 C11 C10 S2 -9.9(3)
N1 C9 C10 C11 139.9(3)
C8 C9 C10 C11 -44.9(4)
N1 C9 C10 S2 -53.7(3)
C8 C9 C10 S2 121.6(2)
C20 S2 C10 C11 91.1(2)
C20 S2 C10 C9 -76.0(2)
N1 C1 C2 C3 177.2(3)
C6 C1 C2 C3 -1.1(4)
N1 C1 C6 C7 1.0(4)
C2 C1 C6 C7 179.3(3)
N1 C1 C6 C5 -178.3(2)
C2 C1 C6 C5 0.0(4)
C7 C6 C5 C4 -178.7(3)
C1 C6 C5 C4 0.6(4)
C1 C6 C7 C8 -3.6(4)
C5 C6 C7 C8 175.6(3)
C6 C7 C8 C9 1.4(5)
N1 C9 C8 C7 3.5(4)
C10 C9 C8 C7 -171.9(3)
C14 C13 C12 C17 1.3(5)
C14 C13 C12 N2 -178.1(3)
C11 N2 C12 C17 4.7(3)
C19 N2 C12 C17 -163.1(3)
C11 N2 C12 C13 -175.8(3)
C19 N2 C12 C13 16.4(4)
C13 C12 C17 C16 -2.1(4)
N2 C12 C17 C16 177.4(3)
C13 C12 C17 S1 178.0(2)
N2 C12 C17 S1 -2.5(3)
C11 S1 C17 C12 -0.1(2)
C11 S1 C17 C16 -179.9(3)
C12 C17 C16 C15 1.8(5)
S1 C17 C16 C15 -178.4(3)
C12 C13 C14 C15 -0.2(5)
C13 C14 C15 C16 -0.1(6)
C17 C16 C15 C14 -0.6(5)
C1 C2 C3 C4 1.6(5)
C6 C5 C4 C3 -0.1(4)
C2 C3 C4 C5 -1.0(5)
